data_1567676
loop_
_publ_author_name
'Mahawar, Pritam'
'Shukla, Pratima'
'Chandra Joshi, Prakash'
'Singh, Dharmendra'
'Kumar, Hemant'
'Mukherjee, Goutam'
'Nagendran, Selvarajan'

_publ_section_title
;
 Air and water stable germacarbonyl compounds
;
_journal_issue 42
_journal_name_full 'Chemical Science'
_journal_page_first 12382
_journal_page_last 12388
_journal_paper_doi 10.1039/D2SC01869A
_journal_volume 13
_journal_year 2022
_chemical_formula_moiety 'C39 H36 Ge N2'
_chemical_formula_sum 'C39 H36 Ge N2'
_chemical_formula_weight 605.31
_chemical_name_systematic DPMGePh
_space_group_crystal_system monoclinic
_space_group_IT_number 14
_space_group_name_Hall '-P 2ybc'
_space_group_name_H-M_alt 'P 1 21/c 1'
_atom_sites_solution_hydrogens geom
_audit_creation_method SHELXL-2014/7
_audit_update_record
;
2021-10-21 deposited with the CCDC.	2022-09-01 downloaded from the CCDC.
;
_cell_angle_alpha 90
_cell_angle_beta 90.1970(10)
_cell_angle_gamma 90
_cell_formula_units_Z 4
_cell_length_a 15.0811(6)
_cell_length_b 11.4764(4)
_cell_length_c 18.5521(7)
_cell_measurement_reflns_used 9762
_cell_measurement_temperature 302(2)
_cell_measurement_theta_max 27.75
_cell_measurement_theta_min 2.48
_cell_volume 3210.9(2)
_computing_cell_refinement 'Bruker SAINT'
_computing_data_collection 'Bruker APEX2'
_computing_data_reduction 'Bruker SAINT'
_computing_molecular_graphics 'Bruker SHELXTL'
_computing_publication_material 'Bruker SHELXTL'
_computing_structure_refinement 'SHELXL-2014 (Sheldrick 2014)'
_computing_structure_solution 'SHELXS-97 (Sheldrick 2008)'
_diffrn_ambient_temperature 302(2)
_diffrn_measured_fraction_theta_full 1.000
_diffrn_measured_fraction_theta_max 0.998
_diffrn_measurement_device_type 'Bruker APEX-II CCD'
_diffrn_measurement_method '\f and \w scans'
_diffrn_radiation_type MoK\a
_diffrn_radiation_wavelength 0.71073
_diffrn_reflns_av_R_equivalents 0.0854
_diffrn_reflns_av_unetI/netI 0.0319
_diffrn_reflns_Laue_measured_fraction_full 1.000
_diffrn_reflns_Laue_measured_fraction_max 0.998
_diffrn_reflns_limit_h_max 20
_diffrn_reflns_limit_h_min -20
_diffrn_reflns_limit_k_max 15
_diffrn_reflns_limit_k_min -15
_diffrn_reflns_limit_l_max 24
_diffrn_reflns_limit_l_min -24
_diffrn_reflns_number 157823
_diffrn_reflns_point_group_measured_fraction_full 1.000
_diffrn_reflns_point_group_measured_fraction_max 0.998
_diffrn_reflns_theta_full 25.242
_diffrn_reflns_theta_max 28.293
_diffrn_reflns_theta_min 2.087
_exptl_absorpt_coefficient_mu 0.983
_exptl_absorpt_correction_type multi-scan
_exptl_crystal_colour 'DARK GREEN'
_exptl_crystal_density_diffrn 1.252
_exptl_crystal_description BLOCK
_exptl_crystal_F_000 1264
_exptl_crystal_size_max 0.28
_exptl_crystal_size_mid 0.15
_exptl_crystal_size_min 0.11
_exptl_transmission_factor_max 0.898
_exptl_transmission_factor_min 0.838
_refine_diff_density_max 0.399
_refine_diff_density_min -0.433
_refine_diff_density_rms 0.049
_refine_ls_extinction_method none
_refine_ls_goodness_of_fit_ref 0.938
_refine_ls_hydrogen_treatment constr
_refine_ls_matrix_type full
_refine_ls_number_parameters 385
_refine_ls_number_reflns 7970
_refine_ls_number_restraints 0
_refine_ls_restrained_S_all 0.938
_refine_ls_R_factor_all 0.0523
_refine_ls_R_factor_gt 0.0383
_refine_ls_shift/su_max 0.001
_refine_ls_shift/su_mean 0.000
_refine_ls_structure_factor_coef Fsqd
_refine_ls_weighting_details 'w=1/[\s^2^(Fo^2^)+(0.1000P)^2^+0.2721P] where P=(Fo^2^+2Fc^2^)/3'
_refine_ls_weighting_scheme calc
_refine_ls_wR_factor_gt 0.1272
_refine_ls_wR_factor_ref 0.1336
_reflns_Friedel_coverage 0.000
_reflns_number_gt 6036
_reflns_number_total 7970
_reflns_threshold_expression 'I > 2\s(I)'
_cod_data_source_file d2sc01869a2.cif
_cod_data_source_block PM193_0ma_a
_cod_depositor_comments 'Adding full bibliography for 1567676--1567686.cif.'
_cod_original_sg_symbol_H-M 'P 21/c'
_cod_database_code 1567676
_shelx_shelxl_version_number 2014/7
_shelx_space_group_comment
;
The symmetry employed for this shelxl refinement is uniquely defined
by the following loop, which should always be used as a source of
symmetry information in preference to the above space-group names.
They are only intended as comments.
;
_shelx_estimated_absorpt_t_min 0.838
_shelx_estimated_absorpt_t_max 0.898

loop_
_space_group_symop_operation_xyz
'x, y, z'
'-x, y+1/2, -z+1/2'
'-x, -y, -z'
'x, -y-1/2, z-1/2'

loop_
_atom_site_label
_atom_site_type_symbol
_atom_site_fract_x
_atom_site_fract_y
_atom_site_fract_z
_atom_site_U_iso_or_equiv
_atom_site_adp_type
_atom_site_occupancy
_atom_site_site_symmetry_order
_atom_site_calc_flag
_atom_site_refinement_flags_posn
_atom_site_refinement_flags_adp
_atom_site_refinement_flags_occupancy
_atom_site_disorder_assembly
_atom_site_disorder_group
Ge1 Ge 0.27201(2) 0.31346(2) 0.65420(2) 0.04446(9) Uani 1 1 d . . . . .
N1 N 0.32551(10) 0.15729(14) 0.67454(8) 0.0390(3) Uani 1 1 d . . . . .
N2 N 0.22559(10) 0.30860(12) 0.75594(9) 0.0409(3) Uani 1 1 d . . . . .
C2 C 0.31570(11) 0.08320(16) 0.73381(9) 0.0399(4) Uani 1 1 d . . . . .
C26 C 0.24481(13) 0.58361(17) 0.73744(11) 0.0478(4) Uani 1 1 d . . . . .
C10 C 0.41202(12) 0.16246(17) 0.56114(10) 0.0436(4) Uani 1 1 d . . . . .
C25 C 0.17095(12) 0.50959(17) 0.74403(10) 0.0447(4) Uani 1 1 d . . . . .
C6 C 0.22102(12) 0.21641(17) 0.80476(10) 0.0416(4) Uani 1 1 d . . . . .
C1 C 0.26404(11) 0.10957(16) 0.79463(9) 0.0402(4) Uani 1 1 d . . . . .
C9 C 0.17908(11) 0.39808(17) 0.78296(10) 0.0439(4) Uani 1 1 d . . . . .
C5 C 0.38471(12) 0.10779(17) 0.63001(10) 0.0426(4) Uani 1 1 d . . . . .
C27 C 0.23603(17) 0.68630(17) 0.69917(13) 0.0553(5) Uani 1 1 d . . . . .
H27 H 0.2851 0.7347 0.6944 0.066 Uiso 1 1 calc R U . . .
C8 C 0.14284(14) 0.3655(2) 0.85038(11) 0.0551(5) Uani 1 1 d . . . . .
H8 H 0.1081 0.4119 0.8801 0.066 Uiso 1 1 calc R U . . .
C11 C 0.47429(12) 0.25301(19) 0.56143(11) 0.0494(5) Uani 1 1 d . . . . .
C3 C 0.37136(13) -0.01429(18) 0.72342(11) 0.0485(4) Uani 1 1 d . . . . .
H3 H 0.3779 -0.0773 0.7545 0.058 Uiso 1 1 calc R U . . .
C19 C 0.25676(12) 0.01943(17) 0.85186(10) 0.0438(4) Uani 1 1 d . . . . .
C7 C 0.16853(14) 0.2529(2) 0.86373(11) 0.0534(5) Uani 1 1 d . . . . .
H7 H 0.1541 0.2087 0.9040 0.064 Uiso 1 1 calc R U . . .
C14 C 0.46697(14) 0.2603(2) 0.43084(11) 0.0560(5) Uani 1 1 d . . . . .
C13 C 0.50012(15) 0.3001(2) 0.49558(14) 0.0590(6) Uani 1 1 d . . . . .
H13 H 0.5412 0.3606 0.4953 0.071 Uiso 1 1 calc R U . . .
C24 C 0.28256(13) 0.04175(19) 0.92260(11) 0.0510(5) Uani 1 1 d . . . . .
H24 H 0.3040 0.1151 0.9350 0.061 Uiso 1 1 calc R U . . .
C16 C 0.37783(14) 0.12075(19) 0.49619(10) 0.0508(5) Uani 1 1 d . . . . .
C15 C 0.40548(17) 0.1724(2) 0.43193(12) 0.0576(6) Uani 1 1 d . . . . .
H15 H 0.3814 0.1464 0.3886 0.069 Uiso 1 1 calc R U . . .
C34 C 0.15857(14) 0.2559(2) 0.61071(12) 0.0570(5) Uani 1 1 d . . . . .
C4 C 0.41408(14) 0.00146(19) 0.65868(11) 0.0525(5) Uani 1 1 d . . . . .
H4 H 0.4548 -0.0490 0.6378 0.063 Uiso 1 1 calc R U . . .
C32 C 0.33165(15) 0.5550(2) 0.77305(14) 0.0627(6) Uani 1 1 d . . . . .
H32A H 0.3710 0.6204 0.7691 0.094 Uiso 1 1 calc R U . . .
H32B H 0.3576 0.4885 0.7498 0.094 Uiso 1 1 calc R U . . .
H32C H 0.3219 0.5376 0.8230 0.094 Uiso 1 1 calc R U . . .
C30 C 0.08960(13) 0.5420(2) 0.71231(12) 0.0554(5) Uani 1 1 d . . . . .
C28 C 0.15696(18) 0.7195(2) 0.66780(12) 0.0603(6) Uani 1 1 d . . . . .
C23 C 0.27673(16) -0.0440(2) 0.97466(13) 0.0657(6) Uani 1 1 d . . . . .
H23 H 0.2942 -0.0281 1.0218 0.079 Uiso 1 1 calc R U . . .
C20 C 0.22425(13) -0.0911(2) 0.83478(12) 0.0539(5) Uani 1 1 d . . . . .
H20 H 0.2065 -0.1076 0.7878 0.065 Uiso 1 1 calc R U . . .
C12 C 0.51347(18) 0.2996(3) 0.63048(15) 0.0718(7) Uani 1 1 d . . . . .
H12A H 0.5699 0.3347 0.6207 0.108 Uiso 1 1 calc R U . . .
H12B H 0.5211 0.2369 0.6642 0.108 Uiso 1 1 calc R U . . .
H12C H 0.4743 0.3569 0.6506 0.108 Uiso 1 1 calc R U . . .
C22 C 0.2451(2) -0.1529(3) 0.95687(16) 0.0765(8) Uani 1 1 d . . . . .
H22 H 0.2417 -0.2109 0.9918 0.092 Uiso 1 1 calc R U . . .
C29 C 0.08555(16) 0.6478(2) 0.67512(13) 0.0649(6) Uani 1 1 d . . . . .
H29 H 0.0319 0.6702 0.6545 0.078 Uiso 1 1 calc R U . . .
C18 C 0.4965(2) 0.3146(3) 0.36027(16) 0.0815(9) Uani 1 1 d . . . . .
H18A H 0.4809 0.2638 0.3211 0.122 Uiso 1 1 calc R U . . .
H18B H 0.5595 0.3257 0.3612 0.122 Uiso 1 1 calc R U . . .
H18C H 0.4676 0.3884 0.3539 0.122 Uiso 1 1 calc R U . . .
C21 C 0.2183(2) -0.1758(2) 0.88703(17) 0.0720(8) Uani 1 1 d . . . . .
H21 H 0.1961 -0.2490 0.8752 0.086 Uiso 1 1 calc R U . . .
C31 C 0.00904(16) 0.4651(3) 0.71756(18) 0.0836(8) Uani 1 1 d . . . . .
H31A H 0.0198 0.3935 0.6923 0.125 Uiso 1 1 calc R U . . .
H31B H -0.0410 0.5041 0.6964 0.125 Uiso 1 1 calc R U . . .
H31C H -0.0030 0.4486 0.7673 0.125 Uiso 1 1 calc R U . . .
C33 C 0.1505(2) 0.8341(2) 0.62732(16) 0.0835(9) Uani 1 1 d . . . . .
H33A H 0.1063 0.8824 0.6493 0.125 Uiso 1 1 calc R U . . .
H33B H 0.1344 0.8192 0.5781 0.125 Uiso 1 1 calc R U . . .
H33C H 0.2068 0.8730 0.6289 0.125 Uiso 1 1 calc R U . . .
C17 C 0.3111(2) 0.0220(3) 0.49443(15) 0.0837(9) Uani 1 1 d . . . . .
H17A H 0.3411 -0.0506 0.5024 0.126 Uiso 1 1 calc R U . . .
H17B H 0.2821 0.0204 0.4483 0.126 Uiso 1 1 calc R U . . .
H17C H 0.2678 0.0337 0.5315 0.126 Uiso 1 1 calc R U . . .
C39 C 0.1162(2) 0.3306(3) 0.56299(16) 0.0838(9) Uani 1 1 d . . . . .
H39 H 0.1419 0.4020 0.5518 0.101 Uiso 1 1 calc R U . . .
C38 C 0.0348(2) 0.2995(4) 0.53140(18) 0.1073(14) Uani 1 1 d . . . . .
H38 H 0.0066 0.3495 0.4992 0.129 Uiso 1 1 calc R U . . .
C37 C -0.0031(3) 0.1919(4) 0.5492(3) 0.1185(16) Uani 1 1 d . . . . .
H37 H -0.0568 0.1691 0.5288 0.142 Uiso 1 1 calc R U . . .
C35 C 0.1174(2) 0.1555(3) 0.6258(3) 0.1241(17) Uani 1 1 d . . . . .
H35 H 0.1435 0.1047 0.6586 0.149 Uiso 1 1 calc R U . . .
C36 C 0.0379(3) 0.1246(4) 0.5945(4) 0.174(3) Uani 1 1 d . . . . .
H36 H 0.0127 0.0532 0.6063 0.209 Uiso 1 1 calc R U . . .

loop_
_atom_site_aniso_label
_atom_site_aniso_U_11
_atom_site_aniso_U_22
_atom_site_aniso_U_33
_atom_site_aniso_U_23
_atom_site_aniso_U_13
_atom_site_aniso_U_12
Ge1 0.04817(13) 0.04075(15) 0.04451(14) 0.00601(8) 0.00707(9) 0.00397(7)
N1 0.0394(7) 0.0400(8) 0.0378(8) 0.0025(6) 0.0033(6) 0.0043(6)
N2 0.0415(8) 0.0375(9) 0.0437(8) 0.0015(6) 0.0065(6) 0.0013(6)
C2 0.0406(8) 0.0407(10) 0.0384(9) 0.0035(7) 0.0007(7) 0.0024(7)
C26 0.0537(10) 0.0417(11) 0.0482(10) -0.0040(9) 0.0009(8) 0.0010(8)
C10 0.0425(9) 0.0470(11) 0.0414(10) 0.0032(8) 0.0071(7) 0.0097(7)
C25 0.0441(9) 0.0418(10) 0.0482(10) -0.0037(8) 0.0053(8) 0.0066(7)
C6 0.0414(9) 0.0423(10) 0.0410(10) 0.0027(8) 0.0068(7) 0.0002(7)
C1 0.0379(8) 0.0424(10) 0.0404(9) 0.0029(8) 0.0008(7) -0.0018(7)
C9 0.0389(8) 0.0430(11) 0.0498(10) -0.0018(8) 0.0053(7) 0.0031(7)
C5 0.0435(9) 0.0441(10) 0.0402(9) -0.0008(8) 0.0039(7) 0.0048(7)
C27 0.0684(13) 0.0417(12) 0.0559(13) -0.0038(9) 0.0026(10) 0.0002(9)
C8 0.0548(11) 0.0574(13) 0.0531(12) -0.0001(10) 0.0164(9) 0.0105(10)
C11 0.0406(9) 0.0568(13) 0.0509(11) 0.0037(9) 0.0034(8) 0.0040(8)
C3 0.0540(10) 0.0455(11) 0.0459(10) 0.0060(8) 0.0025(8) 0.0112(8)
C19 0.0400(8) 0.0444(11) 0.0470(10) 0.0073(8) 0.0068(7) 0.0022(7)
C7 0.0532(10) 0.0581(14) 0.0490(11) 0.0068(10) 0.0149(9) 0.0046(9)
C14 0.0547(11) 0.0620(14) 0.0513(12) 0.0141(10) 0.0143(9) 0.0170(10)
C13 0.0439(10) 0.0676(15) 0.0655(14) 0.0135(11) 0.0077(9) 0.0008(9)
C24 0.0525(10) 0.0546(12) 0.0459(10) 0.0047(9) 0.0053(8) 0.0029(9)
C16 0.0615(11) 0.0496(12) 0.0414(10) -0.0032(9) 0.0068(8) 0.0042(9)
C15 0.0712(14) 0.0632(15) 0.0384(10) -0.0022(9) 0.0072(10) 0.0135(11)
C34 0.0527(11) 0.0641(15) 0.0543(12) -0.0041(11) -0.0045(9) 0.0124(10)
C4 0.0561(11) 0.0519(12) 0.0497(11) 0.0042(9) 0.0098(9) 0.0167(9)
C32 0.0551(12) 0.0594(14) 0.0735(15) 0.0073(12) -0.0097(10) -0.0079(10)
C30 0.0429(9) 0.0593(13) 0.0639(13) -0.0020(11) 0.0013(9) 0.0101(9)
C28 0.0837(16) 0.0473(12) 0.0500(12) 0.0013(10) 0.0014(11) 0.0172(11)
C23 0.0662(13) 0.0828(18) 0.0482(12) 0.0150(12) 0.0085(10) 0.0145(12)
C20 0.0532(11) 0.0491(13) 0.0596(12) 0.0026(10) 0.0067(9) -0.0036(9)
C12 0.0589(14) 0.091(2) 0.0654(15) -0.0015(13) -0.0104(12) -0.0188(12)
C22 0.0883(18) 0.0708(17) 0.0706(17) 0.0327(14) 0.0232(14) 0.0099(14)
C29 0.0598(13) 0.0725(16) 0.0622(14) 0.0043(12) -0.0061(11) 0.0218(12)
C18 0.0814(18) 0.100(2) 0.0635(16) 0.0326(14) 0.0209(14) 0.0149(14)
C21 0.0803(17) 0.0456(14) 0.090(2) 0.0167(12) 0.0233(15) -0.0047(11)
C31 0.0429(11) 0.105(2) 0.103(2) 0.0072(18) -0.0031(12) -0.0028(12)
C33 0.122(3) 0.0643(17) 0.0647(16) 0.0114(13) 0.0009(16) 0.0255(16)
C17 0.112(2) 0.0795(19) 0.0595(15) -0.0074(14) -0.0027(14) -0.0339(17)
C39 0.0677(16) 0.120(3) 0.0635(16) 0.0264(15) -0.0006(13) 0.0106(15)
C38 0.078(2) 0.177(4) 0.0662(19) 0.020(2) -0.0139(16) 0.031(2)
C37 0.072(2) 0.174(5) 0.109(3) -0.025(3) -0.032(2) 0.004(2)
C35 0.099(2) 0.079(2) 0.193(4) 0.045(3) -0.082(3) -0.0265(19)
C36 0.127(3) 0.099(3) 0.295(7) 0.036(4) -0.126(4) -0.035(3)

loop_
_atom_type_symbol
_atom_type_description
_atom_type_scat_dispersion_real
_atom_type_scat_dispersion_imag
_atom_type_scat_source
C C 0.0033 0.0016 'International Tables Vol C Tables 4.2.6.8 and 6.1.1.4'
H H 0.0000 0.0000 'International Tables Vol C Tables 4.2.6.8 and 6.1.1.4'
Ge Ge 0.1547 1.8001 'International Tables Vol C Tables 4.2.6.8 and 6.1.1.4'
N N 0.0061 0.0033 'International Tables Vol C Tables 4.2.6.8 and 6.1.1.4'

loop_
_geom_angle_atom_site_label_1
_geom_angle_atom_site_label_2
_geom_angle_atom_site_label_3
_geom_angle
_geom_angle_site_symmetry_1
_geom_angle_site_symmetry_3
_geom_angle_publ_flag
N1 Ge1 C34 97.13(8) . . ?
N1 Ge1 N2 86.55(6) . . ?
C34 Ge1 N2 93.96(8) . . ?
C5 N1 C2 107.38(15) . . ?
C5 N1 Ge1 122.06(13) . . ?
C2 N1 Ge1 130.49(12) . . ?
C9 N2 C6 108.11(15) . . ?
C9 N2 Ge1 120.82(12) . . ?
C6 N2 Ge1 130.32(12) . . ?
N1 C2 C1 124.09(16) . . ?
N1 C2 C3 108.05(15) . . ?
C1 C2 C3 127.67(17) . . ?
C27 C26 C25 119.0(2) . . ?
C27 C26 C32 119.6(2) . . ?
C25 C26 C32 121.30(19) . . ?
C16 C10 C11 120.28(18) . . ?
C16 C10 C5 119.76(18) . . ?
C11 C10 C5 119.92(18) . . ?
C26 C25 C30 119.53(19) . . ?
C26 C25 C9 120.15(17) . . ?
C30 C25 C9 120.32(18) . . ?
N2 C6 C1 123.59(15) . . ?
N2 C6 C7 107.86(17) . . ?
C1 C6 C7 128.54(18) . . ?
C6 C1 C2 123.66(17) . . ?
C6 C1 C19 118.57(16) . . ?
C2 C1 C19 117.76(16) . . ?
N2 C9 C8 109.38(17) . . ?
N2 C9 C25 121.60(16) . . ?
C8 C9 C25 129.03(17) . . ?
N1 C5 C4 110.13(16) . . ?
N1 C5 C10 122.52(17) . . ?
C4 C5 C10 127.34(16) . . ?
C28 C27 C26 122.3(2) . . ?
C28 C27 H27 118.9 . . ?
C26 C27 H27 118.9 . . ?
C7 C8 C9 107.36(17) . . ?
C7 C8 H8 126.3 . . ?
C9 C8 H8 126.3 . . ?
C13 C11 C10 118.3(2) . . ?
C13 C11 C12 119.9(2) . . ?
C10 C11 C12 121.83(19) . . ?
C4 C3 C2 107.16(17) . . ?
C4 C3 H3 126.4 . . ?
C2 C3 H3 126.4 . . ?
C24 C19 C20 118.57(19) . . ?
C24 C19 C1 121.63(18) . . ?
C20 C19 C1 119.80(18) . . ?
C8 C7 C6 107.29(17) . . ?
C8 C7 H7 126.4 . . ?
C6 C7 H7 126.4 . . ?
C15 C14 C13 118.4(2) . . ?
C15 C14 C18 121.0(2) . . ?
C13 C14 C18 120.6(2) . . ?
C14 C13 C11 122.3(2) . . ?
C14 C13 H13 118.9 . . ?
C11 C13 H13 118.9 . . ?
C23 C24 C19 120.7(2) . . ?
C23 C24 H24 119.7 . . ?
C19 C24 H24 119.7 . . ?
C10 C16 C15 118.8(2) . . ?
C10 C16 C17 121.27(19) . . ?
C15 C16 C17 120.0(2) . . ?
C14 C15 C16 122.0(2) . . ?
C14 C15 H15 119.0 . . ?
C16 C15 H15 119.0 . . ?
C35 C34 C39 116.9(3) . . ?
C35 C34 Ge1 126.61(19) . . ?
C39 C34 Ge1 116.4(2) . . ?
C3 C4 C5 107.28(17) . . ?
C3 C4 H4 126.4 . . ?
C5 C4 H4 126.4 . . ?
C26 C32 H32A 109.5 . . ?
C26 C32 H32B 109.5 . . ?
H32A C32 H32B 109.5 . . ?
C26 C32 H32C 109.5 . . ?
H32A C32 H32C 109.5 . . ?
H32B C32 H32C 109.5 . . ?
C29 C30 C25 118.2(2) . . ?
C29 C30 C31 120.5(2) . . ?
C25 C30 C31 121.3(2) . . ?
C29 C28 C27 118.3(2) . . ?
C29 C28 C33 121.6(3) . . ?
C27 C28 C33 120.2(3) . . ?
C22 C23 C24 120.1(2) . . ?
C22 C23 H23 120.0 . . ?
C24 C23 H23 120.0 . . ?
C21 C20 C19 120.4(2) . . ?
C21 C20 H20 119.8 . . ?
C19 C20 H20 119.8 . . ?
C11 C12 H12A 109.5 . . ?
C11 C12 H12B 109.5 . . ?
H12A C12 H12B 109.5 . . ?
C11 C12 H12C 109.5 . . ?
H12A C12 H12C 109.5 . . ?
H12B C12 H12C 109.5 . . ?
C23 C22 C21 119.8(2) . . ?
C23 C22 H22 120.1 . . ?
C21 C22 H22 120.1 . . ?
C28 C29 C30 122.7(2) . . ?
C28 C29 H29 118.6 . . ?
C30 C29 H29 118.6 . . ?
C14 C18 H18A 109.5 . . ?
C14 C18 H18B 109.5 . . ?
H18A C18 H18B 109.5 . . ?
C14 C18 H18C 109.5 . . ?
H18A C18 H18C 109.5 . . ?
H18B C18 H18C 109.5 . . ?
C20 C21 C22 120.5(2) . . ?
C20 C21 H21 119.8 . . ?
C22 C21 H21 119.8 . . ?
C30 C31 H31A 109.5 . . ?
C30 C31 H31B 109.5 . . ?
H31A C31 H31B 109.5 . . ?
C30 C31 H31C 109.5 . . ?
H31A C31 H31C 109.5 . . ?
H31B C31 H31C 109.5 . . ?
C28 C33 H33A 109.5 . . ?
C28 C33 H33B 109.5 . . ?
H33A C33 H33B 109.5 . . ?
C28 C33 H33C 109.5 . . ?
H33A C33 H33C 109.5 . . ?
H33B C33 H33C 109.5 . . ?
C16 C17 H17A 109.5 . . ?
C16 C17 H17B 109.5 . . ?
H17A C17 H17B 109.5 . . ?
C16 C17 H17C 109.5 . . ?
H17A C17 H17C 109.5 . . ?
H17B C17 H17C 109.5 . . ?
C34 C39 C38 120.6(3) . . ?
C34 C39 H39 119.7 . . ?
C38 C39 H39 119.7 . . ?
C37 C38 C39 118.8(3) . . ?
C37 C38 H38 120.6 . . ?
C39 C38 H38 120.6 . . ?
C36 C37 C38 119.0(4) . . ?
C36 C37 H37 120.5 . . ?
C38 C37 H37 120.5 . . ?
C34 C35 C36 122.5(3) . . ?
C34 C35 H35 118.7 . . ?
C36 C35 H35 118.7 . . ?
C37 C36 C35 122.1(4) . . ?
C37 C36 H36 118.9 . . ?
C35 C36 H36 118.9 . . ?

loop_
_geom_bond_atom_site_label_1
_geom_bond_atom_site_label_2
_geom_bond_distance
_geom_bond_site_symmetry_2
_geom_bond_publ_flag
Ge1 N1 2.0009(15) . ?
Ge1 C34 2.001(2) . ?
Ge1 N2 2.0162(16) . ?
N1 C5 1.344(2) . ?
N1 C2 1.398(2) . ?
N2 C9 1.342(2) . ?
N2 C6 1.395(2) . ?
C2 C1 1.406(2) . ?
C2 C3 1.412(3) . ?
C26 C27 1.382(3) . ?
C26 C25 1.406(3) . ?
C26 C32 1.501(3) . ?
C10 C16 1.394(3) . ?
C10 C11 1.401(3) . ?
C10 C5 1.483(3) . ?
C25 C30 1.409(3) . ?
C25 C9 1.474(3) . ?
C6 C1 1.400(3) . ?
C6 C7 1.416(3) . ?
C1 C19 1.487(3) . ?
C9 C8 1.417(3) . ?
C5 C4 1.402(3) . ?
C27 C28 1.379(3) . ?
C27 H27 0.9300 . ?
C8 C7 1.372(3) . ?
C8 H8 0.9300 . ?
C11 C13 1.393(3) . ?
C11 C12 1.507(3) . ?
C3 C4 1.377(3) . ?
C3 H3 0.9300 . ?
C19 C24 1.391(3) . ?
C19 C20 1.396(3) . ?
C7 H7 0.9300 . ?
C14 C15 1.370(3) . ?
C14 C13 1.377(4) . ?
C14 C18 1.518(3) . ?
C13 H13 0.9300 . ?
C24 C23 1.382(3) . ?
C24 H24 0.9300 . ?
C16 C15 1.397(3) . ?
C16 C17 1.516(3) . ?
C15 H15 0.9300 . ?
C34 C35 1.339(4) . ?
C34 C39 1.387(4) . ?
C4 H4 0.9300 . ?
C32 H32A 0.9600 . ?
C32 H32B 0.9600 . ?
C32 H32C 0.9600 . ?
C30 C29 1.398(3) . ?
C30 C31 1.505(3) . ?
C28 C29 1.363(4) . ?
C28 C33 1.517(3) . ?
C23 C22 1.378(4) . ?
C23 H23 0.9300 . ?
C20 C21 1.376(3) . ?
C20 H20 0.9300 . ?
C12 H12A 0.9600 . ?
C12 H12B 0.9600 . ?
C12 H12C 0.9600 . ?
C22 C21 1.381(4) . ?
C22 H22 0.9300 . ?
C29 H29 0.9300 . ?
C18 H18A 0.9600 . ?
C18 H18B 0.9600 . ?
C18 H18C 0.9600 . ?
C21 H21 0.9300 . ?
C31 H31A 0.9600 . ?
C31 H31B 0.9600 . ?
C31 H31C 0.9600 . ?
C33 H33A 0.9600 . ?
C33 H33B 0.9600 . ?
C33 H33C 0.9600 . ?
C17 H17A 0.9600 . ?
C17 H17B 0.9600 . ?
C17 H17C 0.9600 . ?
C39 C38 1.404(5) . ?
C39 H39 0.9300 . ?
C38 C37 1.401(5) . ?
C38 H38 0.9300 . ?
C37 C36 1.297(6) . ?
C37 H37 0.9300 . ?
C35 C36 1.376(5) . ?
C35 H35 0.9300 . ?
C36 H36 0.9300 . ?
